data_7232376
loop_
_publ_author_name
'Tiihonen, Antti'
'Lahtinen, Manu'

_publ_section_title
;
 In-depth structural analysis of lanthanoid coordination networks based on
 a flexible tripodal zwitterionic isonicotinate ligand
;
_journal_issue 14
_journal_name_full CrystEngComm
_journal_page_first 2286
_journal_paper_doi 10.1039/C8CE01015C
_journal_volume 21
_journal_year 2019
_chemical_formula_moiety 'C30 H31 N3 O8 Yb, 2.9(C F3 O3 S), 0.1(Br)'
_chemical_formula_sum 'C32.9 H41 Br0.1 F8.7 N3 O21.7 S2.9 Yb'
_chemical_formula_weight 1264.99
_space_group_crystal_system triclinic
_space_group_IT_number 2
_space_group_name_Hall '-P 1'
_space_group_name_H-M_alt 'P -1'
_symmetry_space_group_name_Hall '-P 1'
_symmetry_space_group_name_H-M 'P -1'
_atom_sites_solution_hydrogens mixed
_atom_sites_solution_primary iterative
_audit_creation_date 2018-03-26
_audit_creation_method
;
Olex2 1.2
(compiled 2017.08.10 svn.r3458 for OlexSys, GUI svn.r5381)
;
_audit_update_record
;
2018-03-29 deposited with the CCDC.    2019-02-18 downloaded from the CCDC.
;
_cell_angle_alpha 109.018(3)
_cell_angle_beta 105.086(3)
_cell_angle_gamma 95.287(2)
_cell_formula_units_Z 2
_cell_length_a 10.0256(3)
_cell_length_b 14.2571(4)
_cell_length_c 18.5311(5)
_cell_measurement_reflns_used 10585
_cell_measurement_temperature 120.01(10)
_cell_measurement_theta_max 76.3350
_cell_measurement_theta_min 4.5710
_cell_volume 2372.01(14)
_computing_cell_refinement 'CrysAlisPro 1.171.39.43c (Rigaku OD, 2018)'
_computing_data_collection 'CrysAlisPro 1.171.39.43c (Rigaku OD, 2018)'
_computing_data_reduction 'CrysAlisPro 1.171.39.43c (Rigaku OD, 2018)'
_computing_molecular_graphics 'Olex2 (Dolomanov et al., 2009)'
_computing_publication_material 'Olex2 (Dolomanov et al., 2009)'
_computing_structure_refinement 'ShelXL (Sheldrick, 2015)'
_computing_structure_solution
;
Superflip (Palatinus & Chapuis, 2007;Palatinus & van der Lee, 2008;
Palatinus et al., 2012)
;
_diffrn_ambient_environment N~2~
_diffrn_ambient_temperature 120.01(10)
_diffrn_detector 'CCD plate'
_diffrn_detector_area_resol_mean 5.1977
_diffrn_detector_type Atlas
_diffrn_measured_fraction_theta_full 0.993
_diffrn_measured_fraction_theta_max 0.993
_diffrn_measurement_details
;
List of Runs (angles in degrees, time in seconds):

  # Type    Start    End  Width  t~exp~   \w     \q     \k     \f   Frames
#--------------------------------------------------------------------------
  1  \w   -116.00 -17.00   1.00    2.50    --  -41.78 -37.00-180.00   99
  2  \w   -116.00 -23.00   1.00    2.50    --  -41.78 -37.00  90.00   93
  3  \w      1.00  49.00   1.00    2.50    --   41.78 -99.00  60.00   48
  4  \w      1.00  62.00   1.00    2.50    --   41.78 -99.00 -30.00   61
  5  \w     53.00  97.00   1.00    2.50    --   41.78-125.00-180.00   44
  6  \w     66.00 109.00   1.00    7.50    --  112.00 -94.00-120.00   43
  7  \w     50.00 109.00   1.00    7.50    --  112.00 -94.00 -60.00   59
  8  \w     65.00 150.00   1.00    7.50    --  112.00 178.00-180.00   85
  9  \w    148.00 176.00   1.00    7.50    --  112.00 111.00 120.00   28
 10  \w     73.00 149.00   1.00    7.50    --  112.00 178.00 150.00   76
 11  \w     83.00 166.00   1.00    7.50    --  112.00  61.00 -90.00   83
 12  \w     32.00 151.00   1.00    7.50    --  112.00 -15.00  90.00  119
 13  \w     40.00 116.00   1.00    7.50    --  112.00-111.00 150.00   76
 14  \w     44.00 136.00   1.00    7.50    --  112.00 -61.00 120.00   92
 15  \w     36.00 140.00   1.00    7.50    --  112.00 -30.00-120.00  104
;
_diffrn_measurement_device 'four-circle diffractometer'
_diffrn_measurement_device_type 'SuperNova, Dual, Cu at home/near, Atlas'
_diffrn_measurement_method '\w scans'
_diffrn_orient_matrix_type 'CrysAlisPro convention (1999,Acta A55,543-557)'
_diffrn_orient_matrix_UB_11 0.1025755000
_diffrn_orient_matrix_UB_12 0.0063778000
_diffrn_orient_matrix_UB_13 -0.0481056000
_diffrn_orient_matrix_UB_21 0.1187461000
_diffrn_orient_matrix_UB_22 -0.0146606000
_diffrn_orient_matrix_UB_23 0.0649433000
_diffrn_orient_matrix_UB_31 -0.0411655000
_diffrn_orient_matrix_UB_32 -0.1154024000
_diffrn_orient_matrix_UB_33 -0.0448677000
_diffrn_radiation_monochromator mirror
_diffrn_radiation_probe x-ray
_diffrn_radiation_type CuK\a
_diffrn_radiation_wavelength 1.54184
_diffrn_reflns_av_R_equivalents 0.0557
_diffrn_reflns_av_unetI/netI 0.0577
_diffrn_reflns_Laue_measured_fraction_full 0.993
_diffrn_reflns_Laue_measured_fraction_max 0.993
_diffrn_reflns_limit_h_max 11
_diffrn_reflns_limit_h_min -12
_diffrn_reflns_limit_k_max 11
_diffrn_reflns_limit_k_min -17
_diffrn_reflns_limit_l_max 22
_diffrn_reflns_limit_l_min -22
_diffrn_reflns_number 14829
_diffrn_reflns_point_group_measured_fraction_full 0.993
_diffrn_reflns_point_group_measured_fraction_max 0.993
_diffrn_reflns_theta_full 67.684
_diffrn_reflns_theta_max 67.995
_diffrn_reflns_theta_min 3.428
_diffrn_source 'micro-focus sealed X-ray tube'
_diffrn_source_type 'SuperNova (Cu) X-ray Source'
_exptl_absorpt_coefficient_mu 5.989
_exptl_absorpt_correction_T_max 0.828
_exptl_absorpt_correction_T_min 0.655
_exptl_absorpt_correction_type analytical
_exptl_absorpt_process_details
;
CrysAlisPro 1.171.39.43c (Rigaku Oxford Diffraction, 2018)
Analytical numeric absorption correction using a multifaceted crystal
            model based on expressions derived by R.C. Clark & J.S. Reid.
(Clark, R. C. & Reid, J. S. (1995). Acta Cryst. A51, 887-897)
Empirical absorption correction using spherical harmonics,
 implemented in SCALE3 ABSPACK scaling algorithm.
;
_exptl_crystal_colour 'clear colourless'
_exptl_crystal_colour_lustre clear
_exptl_crystal_colour_primary colourless
_exptl_crystal_density_diffrn 1.771
_exptl_crystal_description prism
_exptl_crystal_F_000 1262
_exptl_crystal_size_max 0.133
_exptl_crystal_size_mid 0.059
_exptl_crystal_size_min 0.04
_refine_diff_density_max 2.995
_refine_diff_density_min -7.199
_refine_diff_density_rms 0.282
_refine_ls_extinction_method none
_refine_ls_goodness_of_fit_ref 1.184
_refine_ls_hydrogen_treatment constr
_refine_ls_matrix_type full
_refine_ls_number_parameters 682
_refine_ls_number_reflns 8573
_refine_ls_number_restraints 222
_refine_ls_restrained_S_all 1.172
_refine_ls_R_factor_all 0.0913
_refine_ls_R_factor_gt 0.0822
_refine_ls_shift/su_max 0.001
_refine_ls_shift/su_mean 0.000
_refine_ls_structure_factor_coef Fsqd
_refine_ls_weighting_details 'w=1/[\s^2^(Fo^2^)+(0.1894P)^2^+10.0617P] where P=(Fo^2^+2Fc^2^)/3'
_refine_ls_weighting_scheme calc
_refine_ls_wR_factor_gt 0.2401
_refine_ls_wR_factor_ref 0.2745
_reflns_Friedel_coverage 0.000
_reflns_number_gt 7681
_reflns_number_total 8573
_reflns_threshold_expression 'I > 2\s(I)'
_cod_data_source_file c8ce01015c2.cif
_cod_data_source_block jj003_br_yb_otf_kotfx6_h2o_acet_red3_clark
_cod_depositor_comments 'Adding full bibliography for 7232365--7232385.cif.'
_cod_original_cell_volume 2372.01(13)
_cod_original_formula_sum 'C32.90 H41 Br0.10 F8.70 N3 O21.70 S2.90 Yb'
_cod_database_code 7232376
_shelx_shelxl_version_number 2018/1
_chemical_oxdiff_formula 'C33 H34 F9 N3 O17 S3 Yb1'
_shelx_space_group_comment
;
The symmetry employed for this shelxl refinement is uniquely defined
by the following loop, which should always be used as a source of
symmetry information in preference to the above space-group names.
They are only intended as comments.
;
_shelx_estimated_absorpt_t_max 0.796
_shelx_estimated_absorpt_t_min 0.503
_reflns_odcompleteness_completeness 99.16
_reflns_odcompleteness_iscentric 1
_reflns_odcompleteness_theta 69.95
_olex2_refinement_description
;
1. Fixed Uiso
 At 1.2 times of:
  All C(H) groups, All C(H,H) groups
 At 1.5 times of:
  All C(H,H,H) groups, All O(H,H) groups
2. Restrained distances
 H2WB-O59A
 2 with sigma of 0.02
 O58A_$1-H1WB
 1.95 with sigma of 0.02
3. Uiso/Uaniso restraints and constraints
Uanis(F53A) \\sim Ueq, Uanis(O50A) \\sim Ueq, Uanis(S48A) \\sim Ueq,
Uanis(C52A) \\sim Ueq, Uanis(O49A) \\sim Ueq, Uanis(O51A) \\sim Ueq,
Uanis(F55A) \\sim Ueq, Uanis(F54A) \\sim Ueq, Uanis(F53B) \\sim Ueq,
Uanis(S48B) \\sim Ueq, Uanis(O49B) \\sim Ueq, Uanis(O51B) \\sim Ueq,
Uanis(C52B) \\sim Ueq, Uanis(O50B) \\sim Ueq, Uanis(F54B) \\sim Ueq,
Uanis(F55B) \\sim Ueq: with sigma of 0.01 and sigma for terminal atoms of 0.02
Uanis(O19) \\sim Ueq, Uanis(C25) \\sim Ueq, Uanis(O29) \\sim Ueq, Uanis(C27)
\\sim Ueq: with sigma of 0.001 and sigma for terminal atoms of 0.002
4. Rigid body (RIGU) restrains
 F53B, S48B, O49B, O51B, C52B, O50B, F54B, F55B
 with sigma for 1-2 distances of 0.004 and sigma for 1-3 distances of 0.004
 F53A, O50A, S48A, C52A, O49A, O51A, F55A, F54A
 with sigma for 1-2 distances of 0.004 and sigma for 1-3 distances of 0.004
5. Others
 Sof(S48B)=Sof(O49B)=Sof(F54B)=Sof(O51B)=Sof(F55B)=Sof(C52B)=Sof(F53B)=
 Sof(O50B)=1-FVAR(1)
 Sof(O50A)=Sof(F53A)=Sof(C52A)=Sof(F55A)=Sof(S48A)=Sof(O49A)=Sof(O51A)=
 Sof(F54A)=FVAR(1)
 Fixed Sof: S56A(0.9) O58A(0.9) O59A(0.9) F61A(0.9) F63A(0.9) O57A(0.9)
 F62A(0.9) C60A(0.9) Br1B(0.1)
6.a Rotating group:
 O1W(H1WA,H1WB), O2W(H2WA,H2WB)
6.b Secondary CH2 refined with riding coordinates:
 C10(H10A,H10B), C20(H20A,H20B), C30(H30A,H30B)
6.c Aromatic/amide H refined with riding coordinates:
 C25(H25), C12(H12), C26(H26), C13(H13), C32(H32), C33(H33), C35(H35),
 C22(H22), C23(H23), C36(H36), C16(H16), C15(H15)
6.d Idealised Me refined as rotating group:
 C8(H8A,H8B,H8C), C7(H7A,H7B,H7C), C9(H9A,H9B,H9C)
;
_olex2_submission_special_instructions 'No special instructions were received'
_oxdiff_exptl_absorpt_empirical_details
;
Empirical correction (ABSPACK) includes:
- Absorption correction using spherical harmonics
- Frame scaling
;
_oxdiff_exptl_absorpt_empirical_full_max 2.800
_oxdiff_exptl_absorpt_empirical_full_min 0.628

loop_
_space_group_symop_operation_xyz
'x, y, z'
'-x, -y, -z'

loop_
_atom_site_label
_atom_site_type_symbol
_atom_site_fract_x
_atom_site_fract_y
_atom_site_fract_z
_atom_site_U_iso_or_equiv
_atom_site_adp_type
_atom_site_occupancy
_atom_site_site_symmetry_order
_atom_site_calc_flag
_atom_site_refinement_flags_posn
_atom_site_refinement_flags_adp
_atom_site_refinement_flags_occupancy
_atom_site_disorder_assembly
_atom_site_disorder_group
Yb1 Yb 0.24629(4) -0.00946(3) 0.50272(2) 0.0212(2) Uani 1 1 d . . . . .
S40 S 0.1907(2) 0.77100(16) 1.08999(14) 0.0303(5) Uani 1 1 d . . . . .
S48B S 0.280(2) 0.4425(16) 0.7886(13) 0.031(3) Uani 0.38(2) 1 d . U P A 2
O38 O 0.3906(7) 0.9380(5) 0.5917(4) 0.0320(14) Uani 1 1 d . . . . .
O18 O 0.4274(6) 0.1273(4) 0.5803(3) 0.0242(12) Uani 1 1 d . . . . .
O19 O 0.6263(6) 0.0793(4) 0.5792(4) 0.0250(12) Uani 1 1 d . U . . .
O41 O 0.0592(7) 0.7010(5) 1.0537(5) 0.0389(16) Uani 1 1 d . . . . .
O42 O 0.2032(12) 0.8507(7) 1.1634(6) 0.067(3) Uani 1 1 d . . . . .
O49B O 0.399(4) 0.432(2) 0.846(2) 0.040(6) Uani 0.38(2) 1 d . U P A 2
O43 O 0.3103(8) 0.7242(6) 1.0914(7) 0.065(3) Uani 1 1 d . . . . .
O50A O 0.167(3) 0.4435(16) 0.8156(18) 0.043(5) Uani 0.62(2) 1 d . U P A 1
F47 F 0.1706(14) 0.7804(9) 0.9498(5) 0.109(5) Uani 1 1 d . . . . .
F46 F 0.3216(10) 0.8990(7) 1.0466(5) 0.077(3) Uani 1 1 d . . . . .
F54B F 0.232(3) 0.569(2) 0.7118(19) 0.072(7) Uani 0.38(2) 1 d . U P A 2
F45 F 0.0974(11) 0.8963(7) 1.0223(7) 0.106(4) Uani 1 1 d . . . . .
O39 O 0.3851(9) 0.7769(5) 0.5201(4) 0.0461(19) Uani 1 1 d . . . . .
N11 N 0.7897(8) 0.4037(5) 0.8018(4) 0.0234(14) Uani 1 1 d . . . . .
O51B O 0.236(4) 0.368(2) 0.709(2) 0.061(7) Uani 0.38(2) 1 d . U P A 2
N31 N 0.7249(9) 0.8306(6) 0.7838(5) 0.0350(19) Uani 1 1 d . . . . .
F55B F 0.445(3) 0.545(2) 0.7411(18) 0.072(7) Uani 0.38(2) 1 d . U P A 2
C6 C 0.8351(10) 0.6494(7) 0.8587(5) 0.0259(18) Uani 1 1 d . . . . .
C25 C 0.7049(9) 0.8395(6) 1.2524(5) 0.0268(17) Uani 1 1 d . U . . .
H25 H 0.657060 0.856422 1.291567 0.032 Uiso 1 1 calc R . . . .
C3 C 0.6889(9) 0.6933(7) 0.9726(5) 0.0278(18) Uani 1 1 d . . . . .
C1 C 0.8104(8) 0.5814(6) 0.8957(5) 0.0235(17) Uani 1 1 d . . . . .
C12 C 0.6480(10) 0.3881(7) 0.7779(5) 0.0302(19) Uani 1 1 d . . . . .
H12 H 0.600915 0.433902 0.807168 0.036 Uiso 1 1 calc R . . . .
C26 C 0.6289(10) 0.7931(8) 1.1744(5) 0.034(2) Uani 1 1 d . . . . .
H26 H 0.529018 0.778019 1.159124 0.041 Uiso 1 1 calc R . . . .
C2 C 0.7395(9) 0.6021(6) 0.9521(5) 0.0236(16) Uani 1 1 d . . . . .
F53A F 0.3310(18) 0.6536(10) 0.8786(9) 0.070(5) Uani 0.62(2) 1 d . U P A 1
N21 N 0.6964(8) 0.7678(6) 1.1175(4) 0.0275(16) Uani 1 1 d . . . . .
C13 C 0.5710(10) 0.3051(6) 0.7105(5) 0.0294(19) Uani 1 1 d . . . . .
H13 H 0.471291 0.295618 0.691695 0.035 Uiso 1 1 calc R . . . .
C14 C 0.6393(9) 0.2371(6) 0.6713(5) 0.0230(16) Uani 1 1 d . . . . .
C4 C 0.7167(10) 0.7643(7) 0.9388(5) 0.030(2) Uani 1 1 d . . . . .
C32 C 0.7314(11) 0.9180(7) 0.7717(6) 0.032(2) Uani 1 1 d . . . . .
H32 H 0.804169 0.973956 0.807189 0.039 Uiso 1 1 calc R . . . .
C33 C 0.6325(11) 0.9280(7) 0.7076(6) 0.039(2) Uani 1 1 d . . . . .
H33 H 0.634070 0.991644 0.701434 0.047 Uiso 1 1 calc R . . . .
C35 C 0.5278(12) 0.7565(8) 0.6680(7) 0.044(3) Uani 1 1 d . . . . .
H35 H 0.455915 0.699567 0.633237 0.053 Uiso 1 1 calc R . . . .
C22 C 0.8358(9) 0.7908(7) 1.1394(5) 0.0301(19) Uani 1 1 d . . . . .
H22 H 0.881657 0.773933 1.099365 0.036 Uiso 1 1 calc R . . . .
C23 C 0.9165(9) 0.8388(7) 1.2190(5) 0.0288(18) Uani 1 1 d . . . . .
H23 H 1.016231 0.854654 1.233259 0.035 Uiso 1 1 calc R . . . .
C5 C 0.7921(9) 0.7435(6) 0.8831(5) 0.0259(17) Uani 1 1 d . . . . .
C10 C 0.8743(9) 0.4881(6) 0.8786(5) 0.0282(19) Uani 1 1 d . . . . .
H10A H 0.970083 0.506184 0.875848 0.034 Uiso 1 1 calc R . . . .
H10B H 0.883517 0.463718 0.923639 0.034 Uiso 1 1 calc R . . . .
C36 C 0.6242(13) 0.7498(8) 0.7315(7) 0.053(3) Uani 1 1 d . . . . .
H36 H 0.621283 0.687315 0.739635 0.063 Uiso 1 1 calc R . . . .
C17 C 0.5566(9) 0.1398(6) 0.6039(5) 0.0250(17) Uani 1 1 d . . . . .
C16 C 0.8565(10) 0.3407(7) 0.7616(6) 0.033(2) Uani 1 1 d . . . . .
H16 H 0.956504 0.354407 0.778284 0.040 Uiso 1 1 calc R . . . .
C8 C 0.7218(11) 0.5287(8) 0.9936(6) 0.037(2) Uani 1 1 d . . . . .
H8A H 0.809698 0.537782 1.035847 0.055 Uiso 1 1 calc GR . . . .
H8B H 0.698765 0.459355 0.954439 0.055 Uiso 1 1 calc GR . . . .
H8C H 0.645570 0.541370 1.017353 0.055 Uiso 1 1 calc GR . . . .
C37 C 0.4263(10) 0.8526(7) 0.5811(6) 0.032(2) Uani 1 1 d . . . . .
C20 C 0.6054(10) 0.7152(8) 1.0306(5) 0.034(2) Uani 1 1 d . . . . .
H20A H 0.549418 0.650751 1.024886 0.040 Uiso 1 1 calc R . . . .
H20B H 0.538665 0.758236 1.016650 0.040 Uiso 1 1 calc R . . . .
C34 C 0.5331(10) 0.8458(7) 0.6534(6) 0.033(2) Uani 1 1 d . . . . .
C30 C 0.8358(11) 0.8225(7) 0.8517(6) 0.039(2) Uani 1 1 d . . . . .
H30A H 0.865087 0.889042 0.896253 0.047 Uiso 1 1 calc R . . . .
H30B H 0.918911 0.807125 0.833916 0.047 Uiso 1 1 calc R . . . .
C15 C 0.7840(10) 0.2557(7) 0.6961(6) 0.034(2) Uani 1 1 d . . . . .
H15 H 0.833308 0.210396 0.668248 0.041 Uiso 1 1 calc R . . . .
C7 C 0.9073(12) 0.6214(8) 0.7948(7) 0.040(2) Uani 1 1 d . . . . .
H7A H 1.009412 0.635496 0.820203 0.061 Uiso 1 1 calc GR . . . .
H7B H 0.884094 0.661281 0.760599 0.061 Uiso 1 1 calc GR . . . .
H7C H 0.875174 0.549269 0.762007 0.061 Uiso 1 1 calc GR . . . .
C44 C 0.1983(14) 0.8360(10) 1.0223(7) 0.059(4) Uani 1 1 d . . . . .
C9 C 0.6676(13) 0.8632(8) 0.9610(8) 0.050(3) Uani 1 1 d . . . . .
H9A H 0.565212 0.851388 0.937131 0.075 Uiso 1 1 calc GR . . . .
H9B H 0.713342 0.908635 0.940942 0.075 Uiso 1 1 calc GR . . . .
H9C H 0.692067 0.894088 1.019552 0.075 Uiso 1 1 calc GR . . . .
C52B C 0.342(4) 0.559(3) 0.770(2) 0.048(6) Uani 0.38(2) 1 d . U P A 2
C24 C 0.8504(9) 0.8631(6) 1.2772(5) 0.0239(16) Uani 1 1 d . . . . .
C27 C 0.9324(8) 0.9127(6) 1.3655(5) 0.0191(15) Uani 1 1 d . U . . .
O28 O 1.0642(6) 0.9257(4) 1.3824(3) 0.0256(12) Uani 1 1 d . . . . .
O29 O 0.8657(7) 0.9329(5) 1.4091(4) 0.0276(13) Uani 1 1 d . U . . .
O1W O 0.2147(7) 0.1159(5) 0.4496(4) 0.0335(15) Uani 1 1 d . . . . .
H1WA H 0.193045 0.169290 0.483363 0.050 Uiso 1 1 d GR . . . .
H1WB H 0.138506 0.094880 0.405804 0.050 Uiso 1 1 d DGR . . . .
O2W O 0.1117(7) -0.1484(5) 0.5045(4) 0.0341(14) Uani 1 1 d . . . . .
H2WA H 0.015245 -0.154400 0.480620 0.051 Uiso 1 1 d GR . . . .
H2WB H 0.114457 -0.143582 0.556329 0.051 Uiso 1 1 d DGR . . . .
C52A C 0.324(2) 0.5900(18) 0.8075(15) 0.048(4) Uani 0.62(2) 1 d . U P A 1
F55A F 0.4457(14) 0.6116(13) 0.7899(10) 0.069(5) Uani 0.62(2) 1 d . U P A 1
F53B F 0.376(3) 0.642(2) 0.8334(19) 0.076(7) Uani 0.38(2) 1 d . U P A 2
S48A S 0.3006(14) 0.4641(10) 0.8024(8) 0.035(2) Uani 0.62(2) 1 d . U P A 1
O49A O 0.425(2) 0.4653(16) 0.8626(12) 0.043(5) Uani 0.62(2) 1 d . U P A 1
O50B O 0.165(4) 0.473(3) 0.817(3) 0.039(7) Uani 0.38(2) 1 d . U P A 2
O51A O 0.2962(18) 0.4018(13) 0.7199(9) 0.050(4) Uani 0.62(2) 1 d . U P A 1
F54A F 0.2224(15) 0.6036(11) 0.7506(10) 0.060(4) Uani 0.62(2) 1 d . U P A 1
S56A S 0.0919(4) -0.1688(3) 0.6953(2) 0.0503(8) Uani 0.9 1 d . . P B 1
O58A O 0.0313(11) -0.0894(8) 0.6779(8) 0.081(4) Uani 0.9 1 d D . P B 1
O59A O 0.1738(12) -0.2048(9) 0.6403(7) 0.065(3) Uani 0.9 1 d D . P B 1
F61A F 0.2978(13) -0.1690(8) 0.8144(6) 0.094(4) Uani 0.9 1 d . . P B 1
F63A F 0.3206(11) -0.0364(9) 0.7882(7) 0.092(4) Uani 0.9 1 d . . P B 1
O57A O 0.0066(13) -0.2413(8) 0.7078(6) 0.067(3) Uani 0.9 1 d . . P B 1
F62A F 0.1754(15) -0.0645(11) 0.8484(7) 0.106(4) Uani 0.9 1 d . . P B 1
C60A C 0.2349(19) -0.1103(12) 0.7866(10) 0.061(4) Uani 0.9 1 d . . P B 1
Br1B Br 0.0569(18) -0.1197(13) 0.7283(12) 0.065(4) Uani 0.1 1 d . . P C 2

loop_
_atom_site_aniso_label
_atom_site_aniso_U_11
_atom_site_aniso_U_22
_atom_site_aniso_U_33
_atom_site_aniso_U_23
_atom_site_aniso_U_13
_atom_site_aniso_U_12
Yb1 0.0230(3) 0.0212(3) 0.0123(3) 0.00433(19) -0.00346(19) 0.00279(18)
S40 0.0296(11) 0.0261(10) 0.0264(11) 0.0090(8) -0.0037(9) 0.0003(8)
S48B 0.033(7) 0.029(7) 0.036(7) 0.014(5) 0.014(6) 0.009(5)
O38 0.032(3) 0.033(3) 0.027(3) 0.017(3) -0.007(3) 0.009(3)
O18 0.027(3) 0.024(3) 0.014(3) 0.000(2) 0.001(2) 0.004(2)
O19 0.0243(15) 0.0252(15) 0.0252(15) 0.0079(10) 0.0082(10) 0.0057(10)
O41 0.024(3) 0.038(3) 0.046(4) 0.015(3) -0.001(3) 0.000(3)
O42 0.088(7) 0.044(5) 0.050(5) 0.003(4) 0.018(5) -0.011(4)
O49B 0.038(11) 0.048(15) 0.051(12) 0.029(10) 0.025(9) 0.016(10)
O43 0.032(4) 0.043(4) 0.104(8) 0.032(5) -0.009(4) 0.003(3)
O50A 0.037(7) 0.040(10) 0.049(8) 0.018(9) 0.008(6) 0.003(7)
F47 0.144(10) 0.116(9) 0.041(5) 0.028(5) 0.010(5) -0.049(8)
F46 0.077(5) 0.072(5) 0.078(6) 0.044(4) 0.007(4) -0.025(4)
F54B 0.075(10) 0.067(14) 0.072(12) 0.043(11) -0.002(9) 0.012(10)
F45 0.095(7) 0.075(6) 0.127(9) 0.067(6) -0.033(6) 0.010(5)
O39 0.058(5) 0.038(4) 0.030(4) 0.012(3) -0.006(3) 0.010(3)
N11 0.028(4) 0.020(3) 0.013(3) 0.001(3) 0.000(3) 0.005(3)
O51B 0.071(15) 0.057(11) 0.057(11) 0.018(9) 0.023(10) 0.018(10)
N31 0.037(4) 0.032(4) 0.031(4) 0.020(3) -0.006(3) 0.000(3)
F55B 0.068(10) 0.076(13) 0.090(14) 0.043(11) 0.037(9) 0.016(9)
C6 0.027(4) 0.027(4) 0.018(4) 0.008(3) -0.001(3) 0.002(3)
C25 0.0264(19) 0.0281(19) 0.0259(19) 0.0088(11) 0.0094(11) 0.0053(10)
C3 0.024(4) 0.030(4) 0.016(4) 0.002(3) -0.006(3) 0.003(3)
C1 0.023(4) 0.017(3) 0.018(4) 0.002(3) -0.008(3) 0.001(3)
C12 0.027(4) 0.030(4) 0.024(4) 0.005(4) -0.001(3) 0.002(3)
C26 0.023(4) 0.047(5) 0.022(4) 0.009(4) -0.002(3) -0.001(4)
C2 0.024(4) 0.025(4) 0.010(3) 0.001(3) -0.004(3) 0.000(3)
F53A 0.084(9) 0.051(6) 0.050(6) 0.009(5) -0.005(6) 0.006(6)
N21 0.032(4) 0.031(4) 0.007(3) 0.001(3) -0.004(3) 0.001(3)
C13 0.029(4) 0.025(4) 0.020(4) 0.000(3) -0.005(3) 0.003(3)
C14 0.025(4) 0.028(4) 0.016(4) 0.008(3) 0.005(3) 0.006(3)
C4 0.028(4) 0.025(4) 0.021(4) -0.001(3) -0.009(3) 0.009(3)
C32 0.042(5) 0.029(4) 0.022(4) 0.013(4) 0.002(4) -0.001(4)
C33 0.045(6) 0.025(4) 0.039(6) 0.018(4) -0.008(4) 0.004(4)
C35 0.047(6) 0.036(5) 0.041(6) 0.021(4) -0.003(5) 0.000(4)
C22 0.025(4) 0.046(5) 0.016(4) 0.008(4) 0.005(3) 0.006(4)
C23 0.021(4) 0.037(5) 0.018(4) 0.004(3) -0.001(3) 0.000(3)
C5 0.031(4) 0.023(4) 0.017(4) 0.008(3) -0.001(3) 0.000(3)
C10 0.028(4) 0.022(4) 0.020(4) 0.003(3) -0.009(3) 0.000(3)
C36 0.054(7) 0.029(5) 0.056(7) 0.021(5) -0.018(6) -0.007(5)
C17 0.024(4) 0.024(4) 0.017(4) 0.005(3) -0.006(3) 0.003(3)
C16 0.025(4) 0.035(5) 0.029(5) 0.002(4) 0.001(4) 0.006(4)
C8 0.046(5) 0.042(5) 0.025(5) 0.017(4) 0.010(4) 0.010(4)
C37 0.027(4) 0.034(5) 0.031(5) 0.017(4) -0.008(4) 0.008(4)
C20 0.025(4) 0.048(5) 0.011(4) -0.002(4) -0.005(3) 0.005(4)
C34 0.030(5) 0.036(5) 0.033(5) 0.020(4) 0.002(4) 0.005(4)
C30 0.041(5) 0.031(5) 0.035(5) 0.017(4) -0.010(4) -0.003(4)
C15 0.024(4) 0.032(5) 0.033(5) 0.002(4) 0.002(4) 0.004(3)
C7 0.042(6) 0.042(5) 0.036(6) 0.014(4) 0.012(5) 0.005(4)
C44 0.059(8) 0.066(8) 0.039(6) 0.030(6) -0.010(5) -0.015(6)
C9 0.056(7) 0.036(5) 0.052(7) 0.012(5) 0.007(5) 0.019(5)
C52B 0.049(9) 0.050(9) 0.049(9) 0.028(7) 0.012(6) 0.008(7)
C24 0.022(4) 0.024(4) 0.019(4) 0.005(3) -0.001(3) 0.004(3)
C27 0.0193(17) 0.0198(17) 0.0185(17) 0.0069(10) 0.0066(10) 0.0036(10)
O28 0.024(3) 0.028(3) 0.016(3) 0.005(2) -0.003(2) 0.001(2)
O29 0.0271(15) 0.0287(15) 0.0261(15) 0.0088(10) 0.0080(10) 0.0062(10)
O1W 0.033(3) 0.029(3) 0.036(4) 0.023(3) -0.006(3) 0.000(3)
O2W 0.031(3) 0.040(3) 0.035(4) 0.022(3) 0.008(3) 0.000(3)
C52A 0.048(7) 0.043(7) 0.048(7) 0.020(5) 0.003(5) 0.005(6)
F55A 0.048(6) 0.079(10) 0.073(9) 0.038(8) 0.002(5) -0.018(6)
F53B 0.067(13) 0.062(10) 0.075(11) 0.010(8) 0.007(9) -0.008(9)
S48A 0.029(3) 0.034(5) 0.032(4) 0.011(3) -0.003(2) 0.001(3)
O49A 0.035(7) 0.052(11) 0.037(7) 0.020(7) 0.000(6) 0.004(7)
O50B 0.034(10) 0.042(15) 0.045(11) 0.022(11) 0.012(8) 0.012(10)
O51A 0.046(8) 0.053(8) 0.037(6) 0.006(6) 0.000(6) 0.017(7)
F54A 0.062(6) 0.051(7) 0.057(7) 0.026(6) -0.004(6) 0.009(5)
S56A 0.0557(19) 0.0519(18) 0.0476(18) 0.0345(16) 0.0030(16) 0.0075(16)
O58A 0.061(6) 0.056(6) 0.109(10) 0.058(7) -0.032(6) -0.001(5)
O59A 0.073(7) 0.078(7) 0.067(7) 0.045(6) 0.031(6) 0.023(6)
F61A 0.120(9) 0.076(6) 0.070(6) 0.046(5) -0.024(6) 0.027(6)
F63A 0.063(6) 0.097(7) 0.108(8) 0.071(7) -0.021(6) -0.015(5)
O57A 0.085(8) 0.066(6) 0.053(6) 0.033(5) 0.024(5) -0.014(5)
F62A 0.125(10) 0.114(10) 0.057(6) 0.017(6) 0.011(6) 0.019(8)
C60A 0.071(10) 0.053(8) 0.061(9) 0.038(7) 0.006(8) 0.010(7)
Br1B 0.078(10) 0.055(8) 0.096(12) 0.041(8) 0.059(10) 0.028(7)

loop_
_atom_type_symbol
_atom_type_description
_atom_type_scat_dispersion_real
_atom_type_scat_dispersion_imag
_atom_type_scat_source
C C 0.0181 0.0091 'International Tables Vol C Tables 4.2.6.8 and 6.1.1.4'
H H 0.0000 0.0000 'International Tables Vol C Tables 4.2.6.8 and 6.1.1.4'
Br Br -0.6763 1.2805 'International Tables Vol C Tables 4.2.6.8 and 6.1.1.4'
F F 0.0727 0.0534 'International Tables Vol C Tables 4.2.6.8 and 6.1.1.4'
N N 0.0311 0.0180 'International Tables Vol C Tables 4.2.6.8 and 6.1.1.4'
O O 0.0492 0.0322 'International Tables Vol C Tables 4.2.6.8 and 6.1.1.4'
S S 0.3331 0.5567 'International Tables Vol C Tables 4.2.6.8 and 6.1.1.4'
Yb Yb -7.2108 4.4329 'International Tables Vol C Tables 4.2.6.8 and 6.1.1.4'

loop_
_exptl_crystal_face_index_h
_exptl_crystal_face_index_k
_exptl_crystal_face_index_l
_exptl_crystal_face_perp_dist
-6 -1 -1 0.0418
6 1 1 0.0418
-1 -8 9 0.0236
0 -1 -11 0.0118
0 9 -6 0.0223
0 1 10 0.0282

loop_
_geom_angle_atom_site_label_1
_geom_angle_atom_site_label_2
_geom_angle_atom_site_label_3
_geom_angle
_geom_angle_site_symmetry_1
_geom_angle_site_symmetry_3
O38 Yb1 O18 74.7(2) 1_545 .
O38 Yb1 O19 84.4(2) 1_545 2_656
O38 Yb1 O28 140.4(2) 1_545 1_444
O38 Yb1 O29 93.3(2) 1_545 2_667
O38 Yb1 O1W 146.6(2) 1_545 .
O38 Yb1 O2W 74.5(2) 1_545 .
O18 Yb1 O28 142.6(2) . 1_444
O18 Yb1 O1W 72.3(2) . .
O19 Yb1 O18 92.2(2) 2_656 .
O19 Yb1 O28 81.8(2) 2_656 1_444
O19 Yb1 O1W 91.8(2) 2_656 .
O19 Yb1 O2W 103.3(2) 2_656 .
O29 Yb1 O18 83.9(2) 2_667 .
O29 Yb1 O19 175.84(19) 2_667 2_656
O29 Yb1 O28 102.1(2) 2_667 1_444
O29 Yb1 O1W 88.2(2) 2_667 .
O29 Yb1 O2W 79.4(2) 2_667 .
O1W Yb1 O28 71.0(2) . 1_444
O2W Yb1 O18 143.8(2) . .
O2W Yb1 O28 72.8(2) . 1_444
O2W Yb1 O1W 138.2(2) . .
O41 S40 C44 105.5(5) . .
O42 S40 O41 115.7(6) . .
O42 S40 C44 103.4(6) . .
O43 S40 O41 113.8(5) . .
O43 S40 O42 114.1(6) . .
O43 S40 C44 102.4(7) . .
O49B S48B C52B 105(2) . .
O51B S48B O49B 117(2) . .
O51B S48B C52B 101(2) . .
O50B S48B O49B 116(3) . .
O50B S48B O51B 114(3) . .
O50B S48B C52B 100(2) . .
C37 O38 Yb1 129.3(6) . 1_565
C17 O18 Yb1 135.1(5) . .
C17 O19 Yb1 153.5(6) . 2_656
C12 N11 C10 120.5(7) . .
C16 N11 C12 120.7(7) . .
C16 N11 C10 118.6(7) . .
C32 N31 C36 119.6(8) . .
C32 N31 C30 118.7(8) . .
C36 N31 C30 121.5(8) . .
C1 C6 C5 118.5(9) . .
C1 C6 C7 119.5(8) . .
C5 C6 C7 122.0(8) . .
C26 C25 H25 119.0 . .
C26 C25 C24 121.9(8) . .
C24 C25 H25 119.0 . .
C2 C3 C20 120.8(9) . .
C4 C3 C2 119.8(9) . .
C4 C3 C20 119.4(8) . .
C6 C1 C10 118.5(8) . .
C2 C1 C6 121.5(8) . .
C2 C1 C10 119.8(8) . .
N11 C12 H12 120.1 . .
N11 C12 C13 119.8(9) . .
C13 C12 H12 120.1 . .
C25 C26 H26 120.2 . .
C25 C26 N21 119.7(8) . .
N21 C26 H26 120.2 . .
C3 C2 C8 120.6(8) . .
C1 C2 C3 119.8(8) . .
C1 C2 C8 119.6(8) . .
C26 N21 C20 117.3(8) . .
C22 N21 C26 119.6(7) . .
C22 N21 C20 123.1(8) . .
C12 C13 H13 120.2 . .
C14 C13 C12 119.6(8) . .
C14 C13 H13 120.2 . .
C13 C14 C17 120.3(8) . .
C13 C14 C15 119.3(8) . .
C15 C14 C17 120.4(8) . .
C3 C4 C5 119.8(8) . .
C3 C4 C9 121.1(10) . .
C5 C4 C9 119.1(10) . .
N31 C32 H32 119.7 . .
N31 C32 C33 120.7(9) . .
C33 C32 H32 119.7 . .
C32 C33 H33 120.1 . .
C34 C33 C32 119.8(9) . .
C34 C33 H33 120.1 . .
C36 C35 H35 119.8 . .
C36 C35 C34 120.4(10) . .
C34 C35 H35 119.8 . .
N21 C22 H22 119.0 . .
N21 C22 C23 122.0(8) . .
C23 C22 H22 119.0 . .
C22 C23 H23 120.4 . .
C24 C23 C22 119.1(8) . .
C24 C23 H23 120.4 . .
C6 C5 C30 118.6(9) . .
C4 C5 C6 120.4(8) . .
C4 C5 C30 120.9(9) . .
N11 C10 C1 113.4(7) . .
N11 C10 H10A 108.9 . .
N11 C10 H10B 108.9 . .
C1 C10 H10A 108.9 . .
C1 C10 H10B 108.9 . .
H10A C10 H10B 107.7 . .
N31 C36 H36 119.4 . .
C35 C36 N31 121.3(10) . .
C35 C36 H36 119.4 . .
O18 C17 C14 118.9(7) . .
O19 C17 O18 125.7(7) . .
O19 C17 C14 115.3(7) . .
N11 C16 H16 119.4 . .
N11 C16 C15 121.2(9) . .
C15 C16 H16 119.4 . .
C2 C8 H8A 109.5 . .
C2 C8 H8B 109.5 . .
C2 C8 H8C 109.5 . .
H8A C8 H8B 109.5 . .
H8A C8 H8C 109.5 . .
H8B C8 H8C 109.5 . .
O38 C37 C34 115.1(8) . .
O39 C37 O38 127.5(8) . .
O39 C37 C34 117.4(8) . .
C3 C20 N21 113.3(7) . .
C3 C20 H20A 108.9 . .
C3 C20 H20B 108.9 . .
N21 C20 H20A 108.9 . .
N21 C20 H20B 108.9 . .
H20A C20 H20B 107.7 . .
C33 C34 C35 118.1(9) . .
C33 C34 C37 121.5(8) . .
C35 C34 C37 120.3(9) . .
N31 C30 C5 114.9(8) . .
N31 C30 H30A 108.6 . .
N31 C30 H30B 108.6 . .
C5 C30 H30A 108.6 . .
C5 C30 H30B 108.6 . .
H30A C30 H30B 107.5 . .
C14 C15 C16 119.2(9) . .
C14 C15 H15 120.4 . .
C16 C15 H15 120.4 . .
C6 C7 H7A 109.5 . .
C6 C7 H7B 109.5 . .
C6 C7 H7C 109.5 . .
H7A C7 H7B 109.5 . .
H7A C7 H7C 109.5 . .
H7B C7 H7C 109.5 . .
F47 C44 S40 115.5(10) . .
F47 C44 F46 109.9(13) . .
F47 C44 F45 104.3(12) . .
F46 C44 S40 111.4(8) . .
F46 C44 F45 105.7(11) . .
F45 C44 S40 109.2(11) . .
C4 C9 H9A 109.5 . .
C4 C9 H9B 109.5 . .
C4 C9 H9C 109.5 . .
H9A C9 H9B 109.5 . .
H9A C9 H9C 109.5 . .
H9B C9 H9C 109.5 . .
F54B C52B S48B 107(2) . .
F55B C52B S48B 109(3) . .
F55B C52B F54B 108(3) . .
F55B C52B F53B 111(3) . .
F53B C52B S48B 114(3) . .
F53B C52B F54B 108(3) . .
C25 C24 C27 120.5(8) . .
C23 C24 C25 117.6(8) . .
C23 C24 C27 121.9(7) . .
O28 C27 C24 115.8(7) . .
O29 C27 C24 116.0(7) . .
O29 C27 O28 128.2(8) . .
C27 O28 Yb1 133.1(5) . 1_666
C27 O29 Yb1 166.7(6) . 2_667
Yb1 O1W H1WA 111.1 . .
Yb1 O1W H1WB 110.7 . .
H1WA O1W H1WB 103.0 . .
Yb1 O2W H2WA 113.0 . .
Yb1 O2W H2WB 112.6 . .
H2WA O2W H2WB 101.2 . .
F53A C52A F55A 110(2) . .
F53A C52A S48A 111.7(16) . .
F53A C52A F54A 109.8(19) . .
F55A C52A S48A 108.8(17) . .
F54A C52A F55A 104.4(18) . .
F54A C52A S48A 111.6(17) . .
O50A S48A C52A 106.3(14) . .
O50A S48A O51A 111.1(14) . .
O49A S48A O50A 117.3(18) . .
O49A S48A C52A 102.1(12) . .
O49A S48A O51A 113.1(15) . .
O51A S48A C52A 105.7(14) . .
O58A S56A O59A 107.8(8) . .
O58A S56A C60A 106.5(7) . .
O59A S56A C60A 98.6(8) . .
O57A S56A O58A 117.7(8) . .
O57A S56A O59A 117.7(7) . .
O57A S56A C60A 106.2(7) . .
F61A C60A S56A 116.2(12) . .
F61A C60A F63A 112.2(15) . .
F61A C60A F62A 100.4(14) . .
F63A C60A S56A 115.2(11) . .
F63A C60A F62A 103.7(15) . .
F62A C60A S56A 107.1(12) . .

loop_
_geom_bond_atom_site_label_1
_geom_bond_atom_site_label_2
_geom_bond_distance
_geom_bond_site_symmetry_2
Yb1 O38 2.266(6) 1_545
Yb1 O18 2.308(6) .
Yb1 O19 2.277(6) 2_656
Yb1 O28 2.321(5) 1_444
Yb1 O29 2.267(6) 2_667
Yb1 O1W 2.314(6) .
Yb1 O2W 2.306(6) .
S40 O41 1.430(7) .
S40 O42 1.427(9) .
S40 O43 1.424(9) .
S40 C44 1.798(12) .
S48B O49B 1.44(4) .
S48B O51B 1.43(4) .
S48B C52B 1.88(4) .
S48B O50B 1.43(4) .
O38 C37 1.269(11) .
O18 C17 1.230(10) .
O19 C17 1.209(11) .
O50A S48A 1.44(3) .
F47 C44 1.258(16) .
F46 C44 1.334(15) .
F54B C52B 1.38(4) .
F45 C44 1.386(19) .
O39 C37 1.221(12) .
N11 C12 1.346(12) .
N11 C10 1.504(10) .
N11 C16 1.321(12) .
N31 C32 1.336(12) .
N31 C36 1.354(13) .
N31 C30 1.490(12) .
F55B C52B 1.28(4) .
C6 C1 1.397(12) .
C6 C5 1.415(13) .
C6 C7 1.509(14) .
C25 H25 0.9500 .
C25 C26 1.348(12) .
C25 C24 1.383(12) .
C3 C2 1.412(12) .
C3 C4 1.395(14) .
C3 C20 1.501(13) .
C1 C2 1.381(13) .
C1 C10 1.506(11) .
C12 H12 0.9500 .
C12 C13 1.388(12) .
C26 H26 0.9500 .
C26 N21 1.368(12) .
C2 C8 1.509(13) .
F53A C52A 1.31(3) .
N21 C22 1.326(12) .
N21 C20 1.520(10) .
C13 H13 0.9500 .
C13 C14 1.362(12) .
C14 C17 1.515(11) .
C14 C15 1.374(12) .
C4 C5 1.405(14) .
C4 C9 1.502(13) .
C32 H32 0.9500 .
C32 C33 1.392(13) .
C33 H33 0.9500 .
C33 C34 1.368(14) .
C35 H35 0.9500 .
C35 C36 1.351(15) .
C35 C34 1.385(14) .
C22 H22 0.9500 .
C22 C23 1.384(12) .
C23 H23 0.9500 .
C23 C24 1.375(13) .
C5 C30 1.506(13) .
C10 H10A 0.9900 .
C10 H10B 0.9900 .
C36 H36 0.9500 .
C16 H16 0.9500 .
C16 C15 1.375(12) .
C8 H8A 0.9800 .
C8 H8B 0.9800 .
C8 H8C 0.9800 .
C37 C34 1.518(12) .
C20 H20A 0.9900 .
C20 H20B 0.9900 .
C30 H30A 0.9900 .
C30 H30B 0.9900 .
C15 H15 0.9500 .
C7 H7A 0.9800 .
C7 H7B 0.9800 .
C7 H7C 0.9800 .
C9 H9A 0.9800 .
C9 H9B 0.9800 .
C9 H9C 0.9800 .
C52B F53B 1.31(5) .
C24 C27 1.515(11) .
C27 O28 1.256(10) .
C27 O29 1.161(10) .
O1W H1WA 0.8988 .
O1W H1WB 0.8990 .
O2W H2WA 0.9354 .
O2W H2WB 0.9339 .
C52A F55A 1.37(3) .
C52A S48A 1.76(3) .
C52A F54A 1.34(2) .
S48A O49A 1.43(2) .
S48A O51A 1.48(2) .
S56A O58A 1.422(10) .
S56A O59A 1.465(12) .
S56A O57A 1.396(10) .
S56A C60A 1.792(17) .
F61A C60A 1.254(17) .
F63A C60A 1.284(19) .
F62A C60A 1.43(2) .

loop_
_geom_hbond_atom_site_label_D
_geom_hbond_atom_site_label_H
_geom_hbond_atom_site_label_A
_geom_hbond_distance_DH
_geom_hbond_distance_HA
_geom_hbond_distance_DA
_geom_hbond_angle_DHA
_geom_hbond_site_symmetry_A
_geom_hbond_publ_flag
O1W H1WB O58A 0.90 1.96 2.831(10) 163.8 2_556 yes
O2W H2WB O59A 0.93 2.01 2.822(12) 144.6 . yes

loop_
_geom_torsion_atom_site_label_1
_geom_torsion_atom_site_label_2
_geom_torsion_atom_site_label_3
_geom_torsion_atom_site_label_4
_geom_torsion
_geom_torsion_site_symmetry_1
_geom_torsion_site_symmetry_4
Yb1 O38 C37 O39 -3.5(17) 1_565 .
Yb1 O38 C37 C34 176.3(6) 1_565 .
Yb1 O18 C17 O19 13.2(15) . .
Yb1 O18 C17 C14 -164.8(5) . .
Yb1 O19 C17 O18 92.6(15) 2_656 .
Yb1 O19 C17 C14 -89.3(13) 2_656 .
O38 C37 C34 C33 -31.2(15) . .
O38 C37 C34 C35 145.8(11) . .
O41 S40 C44 F47 -49.0(14) . .
O41 S40 C44 F46 -175.4(10) . .
O41 S40 C44 F45 68.1(9) . .
O42 S40 C44 F47 -170.9(13) . .
O42 S40 C44 F46 62.7(13) . .
O42 S40 C44 F45 -53.8(10) . .
O49B S48B C52B F54B 177(3) . .
O49B S48B C52B F55B 61(3) . .
O49B S48B C52B F53B -64(3) . .
O43 S40 C44 F47 70.3(13) . .
O43 S40 C44 F46 -56.2(12) . .
O43 S40 C44 F45 -172.6(8) . .
O39 C37 C34 C33 148.6(11) . .
O39 C37 C34 C35 -34.4(16) . .
N11 C12 C13 C14 3.3(14) . .
N11 C16 C15 C14 1.1(16) . .
O51B S48B C52B F54B 55(3) . .
O51B S48B C52B F55B -62(3) . .
O51B S48B C52B F53B 174(3) . .
N31 C32 C33 C34 -4.2(18) . .
C6 C1 C2 C3 0.7(12) . .
C6 C1 C2 C8 -176.9(8) . .
C6 C1 C10 N11 -82.4(10) . .
C6 C5 C30 N31 100.4(11) . .
C25 C26 N21 C22 -1.2(14) . .
C25 C26 N21 C20 179.7(9) . .
C25 C24 C27 O28 175.8(8) . .
C25 C24 C27 O29 -3.3(12) . .
C3 C4 C5 C6 2.6(12) . .
C3 C4 C5 C30 -174.0(8) . .
C1 C6 C5 C4 -4.9(12) . .
C1 C6 C5 C30 171.8(8) . .
C12 N11 C10 C1 -35.7(12) . .
C12 N11 C16 C15 -2.3(15) . .
C12 C13 C14 C17 172.7(8) . .
C12 C13 C14 C15 -4.5(14) . .
C26 C25 C24 C23 0.8(14) . .
C26 C25 C24 C27 -178.4(8) . .
C26 N21 C22 C23 1.0(15) . .
C26 N21 C20 C3 178.3(9) . .
C2 C3 C4 C5 1.4(12) . .
C2 C3 C4 C9 -178.4(8) . .
C2 C3 C20 N21 88.8(10) . .
C2 C1 C10 N11 102.9(9) . .
F53A C52A S48A O50A 62(2) . .
F53A C52A S48A O49A -61(2) . .
F53A C52A S48A O51A -179.6(16) . .
N21 C22 C23 C24 0.2(15) . .
C13 C14 C17 O18 6.5(13) . .
C13 C14 C17 O19 -171.8(8) . .
C13 C14 C15 C16 2.3(15) . .
C4 C3 C2 C1 -3.1(11) . .
C4 C3 C2 C8 174.5(8) . .
C4 C3 C20 N21 -91.1(10) . .
C4 C5 C30 N31 -82.9(11) . .
C32 N31 C36 C35 -1(2) . .
C32 N31 C30 C5 155.3(10) . .
C32 C33 C34 C35 4.9(18) . .
C32 C33 C34 C37 -178.0(10) . .
C22 N21 C20 C3 -0.8(14) . .
C22 C23 C24 C25 -1.0(13) . .
C22 C23 C24 C27 178.1(8) . .
C23 C24 C27 O28 -3.3(12) . .
C23 C24 C27 O29 177.5(8) . .
C5 C6 C1 C2 3.3(12) . .
C5 C6 C1 C10 -171.3(7) . .
C10 N11 C12 C13 -174.7(9) . .
C10 N11 C16 C15 172.5(9) . .
C10 C1 C2 C3 175.2(7) . .
C10 C1 C2 C8 -2.4(11) . .
C36 N31 C32 C33 2.4(17) . .
C36 N31 C30 C5 -29.2(16) . .
C36 C35 C34 C33 -4.0(19) . .
C36 C35 C34 C37 178.8(12) . .
C17 C14 C15 C16 -174.8(9) . .
C16 N11 C12 C13 0.1(14) . .
C16 N11 C10 C1 149.5(9) . .
C20 C3 C2 C1 177.0(7) . .
C20 C3 C2 C8 -5.5(12) . .
C20 C3 C4 C5 -178.6(7) . .
C20 C3 C4 C9 1.6(12) . .
C20 N21 C22 C23 -179.9(9) . .
C34 C35 C36 N31 2(2) . .
C30 N31 C32 C33 178.0(11) . .
C30 N31 C36 C35 -177.0(12) . .
C15 C14 C17 O18 -176.5(9) . .
C15 C14 C17 O19 5.3(13) . .
C7 C6 C1 C2 -177.2(8) . .
C7 C6 C1 C10 8.2(12) . .
C7 C6 C5 C4 175.7(8) . .
C7 C6 C5 C30 -7.7(13) . .
C9 C4 C5 C6 -177.6(8) . .
C9 C4 C5 C30 5.8(13) . .
C24 C25 C26 N21 0.3(15) . .
C24 C27 O28 Yb1 -177.7(5) . 1_666
C24 C27 O29 Yb1 -108(3) . 2_667
O28 C27 O29 Yb1 73(3) . 2_667
O29 C27 O28 Yb1 1.3(13) . 1_666
F55A C52A S48A O50A -175.9(18) . .
F55A C52A S48A O49A 61(2) . .
F55A C52A S48A O51A -57.8(18) . .
O50B S48B C52B F54B -62(3) . .
O50B S48B C52B F55B -179(3) . .
O50B S48B C52B F53B 57(4) . .
F54A C52A S48A O50A -61(2) . .
F54A C52A S48A O49A 175(2) . .
F54A C52A S48A O51A 57(2) . .
O58A S56A C60A F61A 176.4(15) . .
O58A S56A C60A F63A -49.5(17) . .
O58A S56A C60A F62A 65.2(13) . .
O59A S56A C60A F61A -72.1(16) . .
O59A S56A C60A F63A 62.0(15) . .
O59A S56A C60A F62A 176.7(10) . .
O57A S56A C60A F61A 50.2(18) . .
O57A S56A C60A F63A -175.8(14) . .
O57A S56A C60A F62A -61.0(12) . .

loop_
_exptl_oxdiff_crystal_face_indexfrac_h
_exptl_oxdiff_crystal_face_indexfrac_k
_exptl_oxdiff_crystal_face_indexfrac_l
_exptl_oxdiff_crystal_face_x
_exptl_oxdiff_crystal_face_y
_exptl_oxdiff_crystal_face_z
-6.0005 -0.9960 -1.0027 -0.5736 -0.7631 0.4069
6.0005 0.9960 1.0027 0.5736 0.7631 -0.4069
-1.0044 -8.0002 9.0088 -0.5874 0.5831 0.5604
0.0069 -0.9981 -11.0017 0.5236 -0.6990 0.6085
0.0022 9.0003 -6.0096 0.3467 -0.5220 -0.7691
-0.0063 0.9983 10.0015 -0.4754 0.6341 -0.5637

loop_
_smtbx_masks_void_nr
_smtbx_masks_void_average_x
_smtbx_masks_void_average_y
_smtbx_masks_void_average_z
_smtbx_masks_void_volume
_smtbx_masks_void_count_electrons
_smtbx_masks_void_content
1 -0.137 0.500 0.500 352.2 104.9 '10x water'
